data_1561619
loop_
_publ_author_name
'Prakash, Jai'
'Mesbah, Adel'
'Beard, Jessica C.'
'Malliakas, Christos D.'
'Ibers, James A.'

_publ_section_title
;
 Syntheses, crystal structures, and resistivities of the two new ternary
 uranium selenides, Er3USe8 and Yb3USe8
;
_journal_name_full 'Journal of Solid State Chemistry'
_journal_page_first 90
_journal_page_last 94
_journal_paper_doi 10.1016/j.jssc.2015.10.003
_journal_volume 233
_journal_year 2016
_chemical_formula_sum 'Er3 Se8 U'
_chemical_formula_weight 1371.49
_chemical_name_common Er3USe8
_space_group_crystal_system orthorhombic
_space_group_IT_number 57
_space_group_name_Hall '-P 2c 2b'
_space_group_name_H-M_alt 'P b c m'
_atom_sites_solution_hydrogens .
_atom_sites_solution_primary direct
_atom_sites_solution_secondary difmap
_cell_angle_alpha 90
_cell_angle_beta 90
_cell_angle_gamma 90
_cell_formula_units_Z 1
_cell_length_a 7.0360(2)
_cell_length_b 7.5483(2)
_cell_length_c 5.46720(10)
_cell_measurement_reflns_used 3358
_cell_measurement_temperature 100(2)
_cell_measurement_theta_max 30.04
_cell_measurement_theta_min 3.96
_cell_volume 290.362(12)
_computing_cell_refinement 'Bruker SAINT'
_computing_data_collection 'Bruker APEX2'
_computing_data_reduction 'Bruker SAINT'
_computing_molecular_graphics 'Bruker SHELXTL'
_computing_publication_material 'Bruker SHELXTL'
_computing_structure_refinement 'SHELXL-2014/6 (Sheldrick, 2014)'
_computing_structure_solution 'SHELXL-2012/1 (Sheldrick, 2012)'
_diffrn_ambient_temperature 100(2)
_diffrn_measured_fraction_theta_full 0.997
_diffrn_measured_fraction_theta_max 0.996
_diffrn_measurement_device_type 'Bruker APEX-II CCD'
_diffrn_measurement_method '\f and \w scans'
_diffrn_radiation_type MoK\a
_diffrn_radiation_wavelength 0.71073
_diffrn_reflns_av_R_equivalents 0.0178
_diffrn_reflns_av_unetI/netI 0.0094
_diffrn_reflns_Laue_measured_fraction_full 0.997
_diffrn_reflns_Laue_measured_fraction_max 0.996
_diffrn_reflns_limit_h_max 9
_diffrn_reflns_limit_h_min -9
_diffrn_reflns_limit_k_max 10
_diffrn_reflns_limit_k_min -10
_diffrn_reflns_limit_l_max 7
_diffrn_reflns_limit_l_min -7
_diffrn_reflns_number 4313
_diffrn_reflns_point_group_measured_fraction_full 0.997
_diffrn_reflns_point_group_measured_fraction_max 0.996
_diffrn_reflns_theta_full 25.242
_diffrn_reflns_theta_max 30.039
_diffrn_reflns_theta_min 3.959
_diffrn_source 'fine-focus sealed tube'
_exptl_absorpt_coefficient_mu 60.366
_exptl_absorpt_correction_T_max 0.32618
_exptl_absorpt_correction_T_min 0.15705
_exptl_absorpt_correction_type numerical
_exptl_absorpt_process_details 'face indexed (SADABS; Sheldrick, 2012/1)'
_exptl_crystal_colour black
_exptl_crystal_density_diffrn 7.843
_exptl_crystal_density_method 'not measured'
_exptl_crystal_description plate
_exptl_crystal_F_000 568
_exptl_crystal_size_max 0.089
_exptl_crystal_size_mid 0.033
_exptl_crystal_size_min 0.031
_refine_diff_density_max 0.857
_refine_diff_density_min -0.908
_refine_diff_density_rms 0.252
_refine_ls_extinction_coef 0.00294(17)
_refine_ls_extinction_expression Fc^*^=kFc[1+0.001xFc^2^\l^3^/sin(2\q)]^-1/4^
_refine_ls_extinction_method SHELXL
_refine_ls_goodness_of_fit_ref 1.233
_refine_ls_hydrogen_treatment undef
_refine_ls_matrix_type full
_refine_ls_number_parameters 19
_refine_ls_number_reflns 472
_refine_ls_number_restraints 0
_refine_ls_restrained_S_all 1.233
_refine_ls_R_factor_all 0.0093
_refine_ls_R_factor_gt 0.0088
_refine_ls_shift/su_max 0.000
_refine_ls_shift/su_mean 0.000
_refine_ls_structure_factor_coef Fsqd
_refine_ls_weighting_details 'w=1/[\s^2^(Fo^2^)+(0.0110P)^2^] where P=(1.0000Fo^2^+0.0000Fc^2^)'
_refine_ls_weighting_scheme calc
_refine_ls_wR_factor_gt 0.0208
_refine_ls_wR_factor_ref 0.0210
_reflns_Friedel_coverage 0.000
_reflns_Friedel_fraction_full .
_reflns_Friedel_fraction_max .
_reflns_number_gt 463
_reflns_number_total 472
_reflns_threshold_expression 'I > 2\s(I)'
_cod_data_source_file JSSC-2016-233-90.cif
_cod_data_source_block Er3USe8
_cod_depositor_comments
;
The following automatic conversions were performed:

data item '_exptl_crystal_density_meas' value 'not measured' was
changed to '?' -- the value is perceived as not measured.

Automatic conversion script
Id: cif_fix_values 8369 2020-08-20 11:38:08Z andrius 
;
_cod_database_code 1561619
_shelx_space_group_comment
;
The symmetry employed for this shelxl refinement is uniquely defined
by the following loop, which should always be used as a source of
symmetry information in preference to the above space-group names.
They are only intended as comments.
;
_shelx_estimated_absorpt_t_min 0.075
_shelx_estimated_absorpt_t_max 0.256
_shelxl_version_number 2014/6

loop_
_space_group_symop_operation_xyz
'x, y, z'
'-x, -y, z+1/2'
'-x, y+1/2, -z+1/2'
'x, -y+1/2, -z'
'-x, -y, -z'
'x, y, -z-1/2'
'x, -y-1/2, z-1/2'
'-x, y-1/2, z'

loop_
_atom_site_label
_atom_site_type_symbol
_atom_site_fract_x
_atom_site_fract_y
_atom_site_fract_z
_atom_site_U_iso_or_equiv
_atom_site_adp_type
_atom_site_occupancy
_atom_site_site_symmetry_order
_atom_site_calc_flag
_atom_site_refinement_flags_posn
_atom_site_refinement_flags_adp
_atom_site_refinement_flags_occupancy
_atom_site_disorder_assembly
_atom_site_disorder_group
U1 U 0.24736(2) 0.05509(2) 0.2500 0.00602(5) Uani 0.25 2 d S T P . .
Er1 Er 0.24736(2) 0.05509(2) 0.2500 0.00602(5) Uani 0.75 2 d S T P . .
Se1 Se 0.11830(4) 0.40622(3) 0.2500 0.00574(7) Uani 1 2 d S T P . .
Se2 Se 0.56885(4) 0.2500 0.0000 0.00794(7) Uani 1 2 d S T P . .

loop_
_atom_site_aniso_label
_atom_site_aniso_U_11
_atom_site_aniso_U_22
_atom_site_aniso_U_33
_atom_site_aniso_U_23
_atom_site_aniso_U_13
_atom_site_aniso_U_12
U1 0.00574(7) 0.00746(8) 0.00487(8) 0.000 0.000 0.00013(3)
Er1 0.00574(7) 0.00746(8) 0.00487(8) 0.000 0.000 0.00013(3)
Se1 0.00513(12) 0.00778(12) 0.00432(12) 0.000 0.000 0.00072(9)
Se2 0.00487(12) 0.00635(12) 0.01259(13) -0.00078(9) 0.000 0.000

loop_
_atom_type_symbol
_atom_type_description
_atom_type_scat_dispersion_real
_atom_type_scat_dispersion_imag
_atom_type_scat_source
Se Se -0.0929 2.2259 'International Tables Vol C Tables 4.2.6.8 and 6.1.1.4'
Er Er -0.2586 4.9576 'International Tables Vol C Tables 4.2.6.8 and 6.1.1.4'
U U -9.6767 9.6646 'International Tables Vol C Tables 4.2.6.8 and 6.1.1.4'

loop_
_geom_angle_atom_site_label_1
_geom_angle_atom_site_label_2
_geom_angle_atom_site_label_3
_geom_angle
_geom_angle_site_symmetry_1
_geom_angle_site_symmetry_3
Se1 U1 Se1 94.683(5) . 3_545
Se1 U1 Se1 78.634(7) . 7_565
Se1 U1 Se1 75.697(6) 3_545 7_565
Se1 U1 Se1 78.634(7) . 7_566
Se1 U1 Se1 75.697(6) 3_545 7_566
Se1 U1 Se1 141.528(11) 7_565 7_566
Se1 U1 Se2 150.871(3) . 5_655
Se1 U1 Se2 95.078(7) 3_545 5_655
Se1 U1 Se2 77.323(6) 7_565 5_655
Se1 U1 Se2 130.423(6) 7_566 5_655
Se1 U1 Se2 150.871(3) . 2_655
Se1 U1 Se2 95.078(7) 3_545 2_655
Se1 U1 Se2 130.423(6) 7_565 2_655
Se1 U1 Se2 77.323(6) 7_566 2_655
Se2 U1 Se2 54.723(3) 5_655 2_655
Se1 U1 Se2 77.424(6) . .
Se1 U1 Se2 151.641(3) 3_545 .
Se1 U1 Se2 76.046(6) 7_565 .
Se1 U1 Se2 127.744(6) 7_566 .
Se2 U1 Se2 81.014(4) 5_655 .
Se2 U1 Se2 105.021(4) 2_655 .
Se1 U1 Se2 77.424(6) . 6_556
Se1 U1 Se2 151.642(4) 3_545 6_556
Se1 U1 Se2 127.744(6) 7_565 6_556
Se1 U1 Se2 76.046(6) 7_566 6_556
Se2 U1 Se2 105.020(4) 5_655 6_556
Se2 U1 Se2 81.014(4) 2_655 6_556
Se2 U1 Se2 53.727(4) . 6_556
Se1 U1 Er1 46.126(3) . 7_566
Se1 U1 Er1 107.052(4) 3_545 7_566
Se1 U1 Er1 124.662(7) 7_565 7_566
Se1 U1 Er1 44.232(5) 7_566 7_566
Se2 U1 Er1 151.663(5) 5_655 7_566
Se2 U1 Er1 104.745(2) 2_655 7_566
Se2 U1 Er1 87.204(3) . 7_566
Se2 U1 Er1 48.403(4) 6_556 7_566
Se1 U1 U1 46.126(3) . 7_566
Se1 U1 U1 107.052(4) 3_545 7_566
Se1 U1 U1 124.662(7) 7_565 7_566
Se1 U1 U1 44.232(5) 7_566 7_566
Se2 U1 U1 151.663(5) 5_655 7_566
Se2 U1 U1 104.745(2) 2_655 7_566
Se2 U1 U1 87.204(3) . 7_566
Se2 U1 U1 48.403(4) 6_556 7_566
Er1 U1 U1 0.0 7_566 7_566
Se1 U1 U1 46.126(3) . 7_565
Se1 U1 U1 107.052(4) 3_545 7_565
Se1 U1 U1 44.232(5) 7_565 7_565
Se1 U1 U1 124.662(7) 7_566 7_565
Se2 U1 U1 104.745(2) 5_655 7_565
Se2 U1 U1 151.663(5) 2_655 7_565
Se2 U1 U1 48.403(4) . 7_565
Se2 U1 U1 87.204(3) 6_556 7_565
Er1 U1 U1 85.8 7_566 7_565
U1 U1 U1 85.786(5) 7_566 7_565
Se1 U1 Er1 46.126(3) . 7_565
Se1 U1 Er1 107.052(4) 3_545 7_565
Se1 U1 Er1 44.232(5) 7_565 7_565
Se1 U1 Er1 124.662(7) 7_566 7_565
Se2 U1 Er1 104.745(2) 5_655 7_565
Se2 U1 Er1 151.663(5) 2_655 7_565
Se2 U1 Er1 48.403(4) . 7_565
Se2 U1 Er1 87.204(3) 6_556 7_565
Er1 U1 Er1 85.786(5) 7_566 7_565
U1 U1 Er1 85.786(5) 7_566 7_565
U1 U1 Er1 0.000(2) 7_565 7_565
U1 Se1 Er1 132.5 . 3
U1 Se1 U1 132.506(10) . 3
Er1 Se1 U1 0.0 3 3
U1 Se1 Er1 89.6 . 7_566
Er1 Se1 Er1 104.303(6) 3 7_566
U1 Se1 Er1 104.303(6) 3 7_566
U1 Se1 U1 89.643(6) . 7_566
Er1 Se1 U1 104.3 3 7_566
U1 Se1 U1 104.303(6) 3 7_566
Er1 Se1 U1 0.0 7_566 7_566
U1 Se1 U1 89.643(6) . 7_565
Er1 Se1 U1 104.3 3 7_565
U1 Se1 U1 104.303(6) 3 7_565
Er1 Se1 U1 141.5 7_566 7_565
U1 Se1 U1 141.529(11) 7_566 7_565
U1 Se1 Er1 89.6 . 7_565
Er1 Se1 Er1 104.303(6) 3 7_565
U1 Se1 Er1 104.303(6) 3 7_565
Er1 Se1 Er1 141.529(11) 7_566 7_565
U1 Se1 Er1 141.529(11) 7_566 7_565
U1 Se1 Er1 0.000(6) 7_565 7_565
Se2 Se2 Se2 180.0 6_556 6
Se2 Se2 Er1 62.638(2) 6_556 3_655
Se2 Se2 Er1 117.362(2) 6 3_655
Se2 Se2 U1 62.638(2) 6_556 3_655
Se2 Se2 U1 117.362(2) 6 3_655
Er1 Se2 U1 0.0 3_655 3_655
Se2 Se2 U1 117.362(2) 6_556 5_655
Se2 Se2 U1 62.638(2) 6 5_655
Er1 Se2 U1 128.5 3_655 5_655
U1 Se2 U1 128.451(10) 3_655 5_655
Se2 Se2 Er1 117.362(2) 6_556 5_655
Se2 Se2 Er1 62.638(2) 6 5_655
Er1 Se2 Er1 128.451(10) 3_655 5_655
U1 Se2 Er1 128.451(10) 3_655 5_655
U1 Se2 Er1 0.000(3) 5_655 5_655
Se2 Se2 U1 63.137(2) 6_556 .
Se2 Se2 U1 116.864(2) 6 .
Er1 Se2 U1 119.6 3_655 .
U1 Se2 U1 119.614(3) 3_655 .
U1 Se2 U1 98.987(3) 5_655 .
Er1 Se2 U1 99.0 5_655 .
Se2 Se2 U1 116.864(2) 6_556 7_565
Se2 Se2 U1 63.137(2) 6 7_565
Er1 Se2 U1 99.0 3_655 7_565
U1 Se2 U1 98.987(3) 3_655 7_565
U1 Se2 U1 119.614(3) 5_655 7_565
Er1 Se2 U1 119.6 5_655 7_565
U1 Se2 U1 83.195(8) . 7_565
Se2 Se2 Er1 116.864(2) 6_556 7_565
Se2 Se2 Er1 63.137(2) 6 7_565
Er1 Se2 Er1 98.987(3) 3_655 7_565
U1 Se2 Er1 98.987(3) 3_655 7_565
U1 Se2 Er1 119.614(3) 5_655 7_565
Er1 Se2 Er1 119.614(3) 5_655 7_565
U1 Se2 Er1 83.2 . 7_565
U1 Se2 Er1 0.000(3) 7_565 7_565

loop_
_geom_bond_atom_site_label_1
_geom_bond_atom_site_label_2
_geom_bond_distance
_geom_bond_site_symmetry_2
U1 Se1 2.8016(3) .
U1 Se1 2.8075(3) 3_545
U1 Se1 2.89524(10) 7_565
U1 Se1 2.89524(10) 7_566
U1 Se2 2.97385(16) 5_655
U1 Se2 2.97385(16) 2_655
U1 Se2 3.0248(2) .
U1 Se2 3.0248(2) 6_556
U1 Er1 4.01628(18) 7_566
U1 U1 4.01628(18) 7_566
U1 U1 4.01627(18) 7_565
U1 Er1 4.01627(18) 7_565
Se1 Er1 2.8075(3) 3
Se1 U1 2.8075(3) 3
Se1 Er1 2.89524(11) 7_566
Se1 U1 2.89524(11) 7_566
Se1 U1 2.89524(11) 7_565
Se1 Er1 2.89524(11) 7_565
Se2 Se2 2.73360(5) 6_556
Se2 Se2 2.73360(5) 6
Se2 Er1 2.97385(16) 3_655
Se2 U1 2.97385(16) 3_655
Se2 U1 2.97385(16) 5_655
Se2 Er1 2.97385(16) 5_655
Se2 U1 3.0248(2) 7_565
Se2 Er1 3.0248(2) 7_565
